data_7238122
loop_
_publ_author_name
'Sarma, Rupam J.'
'Baruah, Jubaraj B.'

_publ_section_title
;
 Selectivity in guest--host binding in assemblies of bisphenols
;
_journal_issue 116
_journal_name_full CrystEngComm
_journal_page_first 706
_journal_paper_doi 10.1039/b512786f
_journal_volume 7
_journal_year 2005
_chemical_formula_moiety 'C30 H30 O3'
_chemical_formula_sum 'C30 H30 O3'
_chemical_formula_weight 438.54
_chemical_name_common
;Bis(4-hydroxy-3,5-dimethylphenyl)(4-formylphenyl)methane:
benzene inclusion
;
_space_group_IT_number 14
_space_group_name_Hall '-P 2yn'
_space_group_name_H-M_alt 'P 1 21/n 1'
_symmetry_cell_setting monoclinic
_symmetry_space_group_name_H-M 'P 1 21/n 1'
_atom_sites_solution_hydrogens geom
_atom_sites_solution_primary direct
_atom_sites_solution_secondary difmap
_audit_creation_method SHELXL-97
_cell_angle_alpha 90.00
_cell_angle_beta 98.194(3)
_cell_angle_gamma 90.00
_cell_formula_units_Z 4
_cell_length_a 12.007(6)
_cell_length_b 9.772(5)
_cell_length_c 21.546(11)
_cell_measurement_reflns_used 7013
_cell_measurement_temperature 296(2)
_cell_measurement_theta_max 0.00
_cell_measurement_theta_min 0.00
_cell_volume 2502(2)
_computing_cell_refinement 'Bruker SMART'
_computing_data_collection 'Bruker SMART'
_computing_data_reduction 'Bruker SAINT'
_computing_molecular_graphics 'Bruker SHELXTL'
_computing_publication_material 'Bruker SHELXTL'
_computing_structure_refinement 'SHELXL-97 (Sheldrick, 1997)'
_computing_structure_solution 'SHELXS-97 (Sheldrick, 1990)'
_diffrn_ambient_temperature 296(2)
_diffrn_measured_fraction_theta_full 0.984
_diffrn_measured_fraction_theta_max 0.984
_diffrn_measurement_device_type 'CCD area detector'
_diffrn_measurement_method 'phi and omega scans'
_diffrn_radiation_monochromator graphite
_diffrn_radiation_source 'fine-focus sealed tube'
_diffrn_radiation_type MoK\a
_diffrn_radiation_wavelength 0.71073
_diffrn_reflns_av_R_equivalents 0.0747
_diffrn_reflns_av_sigmaI/netI 0.0562
_diffrn_reflns_limit_h_max 17
_diffrn_reflns_limit_h_min -14
_diffrn_reflns_limit_k_max 12
_diffrn_reflns_limit_k_min -13
_diffrn_reflns_limit_l_max 29
_diffrn_reflns_limit_l_min -30
_diffrn_reflns_number 29763
_diffrn_reflns_theta_full 30.56
_diffrn_reflns_theta_max 30.56
_diffrn_reflns_theta_min 1.84
_exptl_absorpt_coefficient_mu 0.07
_exptl_absorpt_correction_type none
_exptl_crystal_colour orange
_exptl_crystal_density_diffrn 1.164
_exptl_crystal_density_meas 0
_exptl_crystal_density_method 'not measured'
_exptl_crystal_description prisms
_exptl_crystal_F_000 936
_exptl_crystal_size_max 0.66
_exptl_crystal_size_mid 0.28
_exptl_crystal_size_min 0.14
_refine_diff_density_max 0.411
_refine_diff_density_min -0.302
_refine_diff_density_rms 0.067
_refine_ls_extinction_coef 0.0006(16)
_refine_ls_extinction_expression Fc^*^=kFc[1+0.001xFc^2^\l^3^/sin(2\q)]^-1/4^
_refine_ls_extinction_method SHELXL
_refine_ls_goodness_of_fit_ref 1.014
_refine_ls_hydrogen_treatment mixed
_refine_ls_matrix_type full
_refine_ls_number_parameters 351
_refine_ls_number_reflns 7529
_refine_ls_number_restraints 0
_refine_ls_restrained_S_all 1.014
_refine_ls_R_factor_all 0.1301
_refine_ls_R_factor_gt 0.0730
_refine_ls_shift/su_max 0.000
_refine_ls_shift/su_mean 0.000
_refine_ls_structure_factor_coef Fsqd
_refine_ls_weighting_details 'calc w=1/[\s^2^(Fo^2^)+(0.1236P)^2^+0.4613P] where P=(Fo^2^+2Fc^2^)/3'
_refine_ls_weighting_scheme calc
_refine_ls_wR_factor_gt 0.1912
_refine_ls_wR_factor_ref 0.2459
_reflns_number_gt 3996
_reflns_number_total 7529
_reflns_threshold_expression >2sigma(I)
_cod_data_source_file b512786f.txt
_cod_data_source_block rj42
_cod_depositor_comments
;
The following automatic conversions were performed:

data item '_symmetry_cell_setting' value 'Monoclinic' was changed to
'monoclinic' in accordance with the
/home/saulius/struct/COD-crude-data/automatic-downloads/DataCite-retrospective/RSC/depositions/lib/dictionaries/cif_core.dic
dictionary named 'cif_core.dic' version 2.4.2 last updated on
2011-04-26.

Automatic conversion script
Id: cif_fix_values 6909 2019-04-08 15:41:33Z antanas 
;
_cod_original_cell_volume 2502.5(2)
_cod_original_sg_symbol_H-M P2(1)/n
_cod_database_code 7238122

loop_
_symmetry_equiv_pos_as_xyz
'x, y, z'
'-x+1/2, y+1/2, -z+1/2'
'-x, -y, -z'
'x-1/2, -y-1/2, z-1/2'

loop_
_atom_site_label
_atom_site_type_symbol
_atom_site_fract_x
_atom_site_fract_y
_atom_site_fract_z
_atom_site_U_iso_or_equiv
_atom_site_adp_type
_atom_site_occupancy
_atom_site_symmetry_multiplicity
_atom_site_calc_flag
_atom_site_refinement_flags
O1 O 0.04954(12) 0.86963(18) 0.35374(8) 0.0602(4) Uani 1 1 d .
O2 O 0.84961(14) 1.0161(2) 0.38343(8) 0.0737(5) Uani 1 1 d .
H1O H 0.072(3) 0.829(3) 0.3893(16) 0.089(9) Uiso 1 1 d .
H2O H 0.899(4) 0.959(5) 0.373(2) 0.155(17) Uiso 1 1 d .
O3 O 0.52561(19) 0.7318(2) -0.03032(9) 0.0970(7) Uani 1 1 d .
C1 C 0.14277(14) 0.89920(19) 0.32577(8) 0.0432(4) Uani 1 1 d .
C2 C 0.12345(15) 0.97309(19) 0.26981(9) 0.0446(4) Uani 1 1 d .
C3 C 0.21594(15) 1.00772(19) 0.24098(8) 0.0440(4) Uani 1 1 d .
C4 C 0.32539(15) 0.97120(18) 0.26588(8) 0.0406(4) Uani 1 1 d .
C5 C 0.34029(16) 0.8964(2) 0.32104(9) 0.0448(4) Uani 1 1 d .
C6 C 0.25024(15) 0.8601(2) 0.35214(9) 0.0461(4) Uani 1 1 d .
C7 C 0.42214(15) 1.01174(19) 0.23099(8) 0.0426(4) Uani 1 1 d .
C8 C 0.53673(15) 1.00901(19) 0.27187(8) 0.0434(4) Uani 1 1 d .
C9 C 0.57247(17) 1.1202(2) 0.30985(9) 0.0490(5) Uani 1 1 d .
C10 C 0.67685(17) 1.1229(2) 0.34716(10) 0.0549(5) Uani 1 1 d .
C11 C 0.74734(16) 1.0094(2) 0.34628(9) 0.0526(5) Uani 1 1 d .
C12 C 0.71299(16) 0.8947(2) 0.31030(9) 0.0508(5) Uani 1 1 d .
C13 C 0.60868(16) 0.8974(2) 0.27289(9) 0.0480(4) Uani 1 1 d .
C14 C 0.42559(15) 0.92981(19) 0.17110(8) 0.0428(4) Uani 1 1 d .
C15 C 0.37441(18) 0.8041(2) 0.16012(9) 0.0524(5) Uani 1 1 d .
C16 C 0.3876(2) 0.7294(2) 0.10721(10) 0.0579(5) Uani 1 1 d .
C17 C 0.45273(18) 0.7796(2) 0.06402(9) 0.0540(5) Uani 1 1 d .
C18 C 0.50347(18) 0.9064(3) 0.07432(9) 0.0572(5) Uani 1 1 d .
C19 C 0.48972(18) 0.9809(2) 0.12683(9) 0.0527(5) Uani 1 1 d .
C20 C 0.00665(17) 1.0162(3) 0.24243(11) 0.0625(6) Uani 1 1 d .
H20A H 0.0103 1.0739 0.2067 0.094 Uiso 1 1 calc R
H20B H -0.0273 1.0657 0.2734 0.094 Uiso 1 1 calc R
H20C H -0.0377 0.9366 0.2297 0.094 Uiso 1 1 calc R
C21 C 0.2694(2) 0.7801(3) 0.41249(11) 0.0730(7) Uani 1 1 d .
H21A H 0.2472 0.8344 0.4458 0.110 Uiso 1 1 calc R
H21B H 0.3477 0.7573 0.4222 0.110 Uiso 1 1 calc R
H21C H 0.2256 0.6977 0.4079 0.110 Uiso 1 1 calc R
C22 C 0.7146(2) 1.2468(3) 0.38664(15) 0.0886(9) Uani 1 1 d .
H22A H 0.7786 1.2875 0.3717 0.133 Uiso 1 1 calc R
H22B H 0.7348 1.2195 0.4296 0.133 Uiso 1 1 calc R
H22C H 0.6544 1.3122 0.3837 0.133 Uiso 1 1 calc R
C23 C 0.7853(2) 0.7684(3) 0.31230(13) 0.0696(6) Uani 1 1 d .
H23A H 0.8513 0.7878 0.2935 0.104 Uiso 1 1 calc R
H23B H 0.7436 0.6959 0.2896 0.104 Uiso 1 1 calc R
H23C H 0.8070 0.7409 0.3551 0.104 Uiso 1 1 calc R
C24 C 0.4665(2) 0.6979(3) 0.00876(11) 0.0734(7) Uani 1 1 d .
C25 C 0.1273(5) 0.7331(10) -0.0456(3) 0.155(2) Uani 1 1 d .
H25 H 0.1315 0.6997 -0.0856 0.186 Uiso 1 1 calc R
C26 C 0.1432(7) 0.8588(11) -0.0338(5) 0.186(3) Uani 1 1 d .
H26 H 0.1632 0.9161 -0.0648 0.223 Uiso 1 1 calc R
C27 C 0.1322(7) 0.9110(7) 0.0215(8) 0.208(4) Uani 1 1 d .
H27 H 0.1439 1.0038 0.0294 0.250 Uiso 1 1 calc R
C28 C 0.1046(6) 0.8299(16) 0.0645(4) 0.195(5) Uani 1 1 d .
H28 H 0.0943 0.8655 0.1033 0.234 Uiso 1 1 calc R
C29 C 0.0912(5) 0.6996(12) 0.0541(4) 0.177(3) Uani 1 1 d .
H29 H 0.0723 0.6424 0.0854 0.212 Uiso 1 1 calc R
C30 C 0.1044(4) 0.6488(5) -0.0008(5) 0.158(2) Uani 1 1 d .
H30 H 0.0978 0.5552 -0.0082 0.190 Uiso 1 1 calc R
H3 H 0.2027(18) 1.068(2) 0.2013(10) 0.057(6) Uiso 1 1 d .
H5 H 0.4132(19) 0.873(2) 0.3419(10) 0.051(6) Uiso 1 1 d .
H7 H 0.4085(14) 1.1114(18) 0.2180(8) 0.033(4) Uiso 1 1 d .
H8 H 0.554(2) 0.946(3) 0.0458(12) 0.076(7) Uiso 1 1 d .
H9 H 0.5245(18) 1.200(2) 0.3094(10) 0.050(5) Uiso 1 1 d .
H13 H 0.5856(17) 0.820(2) 0.2475(10) 0.051(5) Uiso 1 1 d .
H15 H 0.327(2) 0.773(2) 0.1878(12) 0.067(7) Uiso 1 1 d .
H16 H 0.3471(19) 0.644(2) 0.0995(11) 0.060(6) Uiso 1 1 d .
H19 H 0.5281(18) 1.066(2) 0.1351(10) 0.057(6) Uiso 1 1 d .
H24 H 0.413(2) 0.601(3) 0.0026(12) 0.074(7) Uiso 1 1 d .

loop_
_atom_site_aniso_label
_atom_site_aniso_U_11
_atom_site_aniso_U_22
_atom_site_aniso_U_33
_atom_site_aniso_U_23
_atom_site_aniso_U_13
_atom_site_aniso_U_12
O1 0.0416(7) 0.0869(11) 0.0560(9) 0.0123(8) 0.0207(7) 0.0009(7)
O2 0.0460(8) 0.1035(14) 0.0695(11) -0.0200(9) 0.0012(7) 0.0002(9)
O3 0.1159(16) 0.1267(17) 0.0576(11) -0.0124(10) 0.0440(11) 0.0141(13)
C1 0.0379(9) 0.0520(10) 0.0415(9) -0.0005(7) 0.0124(7) -0.0001(7)
C2 0.0396(9) 0.0524(10) 0.0424(10) -0.0009(7) 0.0078(7) 0.0037(8)
C3 0.0433(10) 0.0529(10) 0.0372(9) 0.0016(7) 0.0105(7) 0.0042(8)
C4 0.0416(9) 0.0461(9) 0.0361(8) -0.0013(7) 0.0121(7) 0.0016(7)
C5 0.0379(9) 0.0579(11) 0.0392(9) 0.0044(7) 0.0081(7) 0.0038(8)
C6 0.0425(9) 0.0579(11) 0.0397(9) 0.0047(7) 0.0117(7) 0.0002(8)
C7 0.0436(9) 0.0476(10) 0.0388(9) 0.0016(7) 0.0138(7) -0.0003(7)
C8 0.0405(9) 0.0524(10) 0.0401(9) 0.0007(7) 0.0151(7) -0.0038(8)
C9 0.0481(10) 0.0540(11) 0.0480(11) -0.0043(8) 0.0171(8) -0.0020(9)
C10 0.0518(11) 0.0658(13) 0.0491(11) -0.0118(9) 0.0145(9) -0.0087(9)
C11 0.0412(10) 0.0727(13) 0.0456(10) -0.0051(9) 0.0121(8) -0.0052(9)
C12 0.0413(9) 0.0642(12) 0.0497(11) -0.0022(9) 0.0163(8) 0.0016(8)
C13 0.0453(10) 0.0538(11) 0.0468(10) -0.0054(8) 0.0132(8) -0.0040(8)
C14 0.0403(9) 0.0527(10) 0.0372(9) 0.0051(7) 0.0115(7) 0.0025(8)
C15 0.0589(12) 0.0571(11) 0.0456(10) 0.0003(8) 0.0229(9) -0.0036(9)
C16 0.0674(14) 0.0583(12) 0.0507(12) -0.0055(9) 0.0183(10) -0.0026(10)
C17 0.0551(11) 0.0696(13) 0.0390(10) -0.0008(8) 0.0125(8) 0.0113(10)
C18 0.0543(12) 0.0806(15) 0.0402(10) 0.0079(9) 0.0188(9) 0.0029(11)
C19 0.0537(11) 0.0646(13) 0.0428(10) 0.0040(8) 0.0171(9) -0.0085(10)
C20 0.0451(11) 0.0779(15) 0.0644(14) 0.0105(11) 0.0071(10) 0.0082(10)
C21 0.0545(13) 0.109(2) 0.0578(14) 0.0327(13) 0.0157(10) 0.0039(12)
C22 0.0773(18) 0.0889(19) 0.095(2) -0.0366(16) -0.0045(15) -0.0036(14)
C23 0.0497(12) 0.0783(15) 0.0811(17) -0.0118(12) 0.0098(11) 0.0106(11)
C24 0.0853(17) 0.0881(18) 0.0504(13) -0.0059(11) 0.0221(12) 0.0188(15)
C25 0.137(4) 0.226(7) 0.111(4) -0.057(4) 0.050(3) -0.010(5)
C26 0.207(7) 0.177(7) 0.185(7) 0.085(6) 0.068(6) 0.028(6)
C27 0.173(6) 0.106(4) 0.350(15) -0.063(7) 0.053(8) 0.010(4)
C28 0.130(5) 0.322(13) 0.132(5) -0.103(7) 0.011(4) 0.036(8)
C29 0.121(4) 0.280(9) 0.143(5) 0.094(6) 0.062(4) 0.032(6)
C30 0.105(3) 0.115(3) 0.265(9) -0.030(5) 0.061(4) -0.018(3)

loop_
_atom_type_symbol
_atom_type_description
_atom_type_scat_dispersion_real
_atom_type_scat_dispersion_imag
_atom_type_scat_source
C C 0.0033 0.0016 'International Tables Vol C Tables 4.2.6.8 and 6.1.1.4'
H H 0.0000 0.0000 'International Tables Vol C Tables 4.2.6.8 and 6.1.1.4'
O O 0.0106 0.0060 'International Tables Vol C Tables 4.2.6.8 and 6.1.1.4'

loop_
_geom_angle_atom_site_label_1
_geom_angle_atom_site_label_2
_geom_angle_atom_site_label_3
_geom_angle
O1 C1 C6 122.03(16)
O1 C1 C2 116.20(16)
C6 C1 C2 121.76(16)
C3 C2 C1 117.84(16)
C3 C2 C20 121.14(17)
C1 C2 C20 121.01(17)
C2 C3 C4 122.39(17)
C5 C4 C3 117.71(16)
C5 C4 C7 123.12(16)
C3 C4 C7 119.16(15)
C4 C5 C6 122.11(17)
C1 C6 C5 118.18(16)
C1 C6 C21 120.99(17)
C5 C6 C21 120.82(17)
C4 C7 C14 113.32(15)
C4 C7 C8 113.53(14)
C14 C7 C8 110.42(14)
C13 C8 C9 117.70(18)
C13 C8 C7 122.06(16)
C9 C8 C7 120.24(17)
C10 C9 C8 122.17(19)
C9 C10 C11 118.40(18)
C9 C10 C22 120.9(2)
C11 C10 C22 120.7(2)
O2 C11 C12 122.31(19)
O2 C11 C10 116.69(19)
C12 C11 C10 120.99(18)
C13 C12 C11 118.63(18)
C13 C12 C23 120.00(19)
C11 C12 C23 121.36(19)
C8 C13 C12 122.06(18)
C15 C14 C19 118.42(18)
C15 C14 C7 123.23(16)
C19 C14 C7 118.23(17)
C14 C15 C16 120.76(19)
C15 C16 C17 120.6(2)
C18 C17 C16 119.06(19)
C18 C17 C24 121.4(2)
C16 C17 C24 119.5(2)
C19 C18 C17 120.29(19)
C18 C19 C14 120.9(2)
O3 C24 C17 123.8(3)
C26 C25 C30 119.8(6)
C25 C26 C27 121.8(7)
C28 C27 C26 118.5(7)
C27 C28 C29 120.9(7)
C28 C29 C30 119.9(7)
C29 C30 C25 119.0(6)

loop_
_geom_bond_atom_site_label_1
_geom_bond_atom_site_label_2
_geom_bond_distance
O1 C1 1.376(2)
O2 C11 1.368(3)
O3 C24 1.222(3)
C1 C6 1.387(3)
C1 C2 1.396(3)
C2 C3 1.389(3)
C2 C20 1.502(3)
C3 C4 1.393(2)
C4 C5 1.385(3)
C4 C7 1.523(2)
C5 C6 1.396(2)
C6 C21 1.507(3)
C7 C14 1.524(2)
C7 C8 1.525(3)
C8 C13 1.390(3)
C8 C9 1.391(3)
C9 C10 1.389(3)
C10 C11 1.397(3)
C10 C22 1.512(3)
C11 C12 1.392(3)
C12 C13 1.390(3)
C12 C23 1.506(3)
C14 C15 1.379(3)
C14 C19 1.401(3)
C15 C16 1.381(3)
C16 C17 1.388(3)
C17 C18 1.385(3)
C17 C24 1.462(3)
C18 C19 1.375(3)
C25 C26 1.264(9)
C25 C30 1.327(9)
C26 C27 1.319(12)
C27 C28 1.297(13)
C28 C29 1.299(11)
C29 C30 1.313(10)

loop_
_geom_torsion_atom_site_label_1
_geom_torsion_atom_site_label_2
_geom_torsion_atom_site_label_3
_geom_torsion_atom_site_label_4
_geom_torsion
O1 C1 C2 C3 178.49(17)
C6 C1 C2 C3 -0.4(3)
O1 C1 C2 C20 -0.3(3)
C6 C1 C2 C20 -179.12(19)
C1 C2 C3 C4 0.1(3)
C20 C2 C3 C4 178.84(18)
C2 C3 C4 C5 0.7(3)
C2 C3 C4 C7 179.32(17)
C3 C4 C5 C6 -1.3(3)
C7 C4 C5 C6 -179.84(17)
O1 C1 C6 C5 -178.96(18)
C2 C1 C6 C5 -0.2(3)
O1 C1 C6 C21 1.3(3)
C2 C1 C6 C21 -179.9(2)
C4 C5 C6 C1 1.0(3)
C4 C5 C6 C21 -179.3(2)
C5 C4 C7 C14 106.4(2)
C3 C4 C7 C14 -72.1(2)
C5 C4 C7 C8 -20.6(2)
C3 C4 C7 C8 160.88(16)
C4 C7 C8 C13 96.83(19)
C14 C7 C8 C13 -31.7(2)
C4 C7 C8 C9 -83.1(2)
C14 C7 C8 C9 148.38(17)
C13 C8 C9 C10 1.0(3)
C7 C8 C9 C10 -179.06(17)
C8 C9 C10 C11 -0.2(3)
C8 C9 C10 C22 178.4(2)
C9 C10 C11 O2 179.73(18)
C22 C10 C11 O2 1.1(3)
C9 C10 C11 C12 -1.7(3)
C22 C10 C11 C12 179.7(2)
O2 C11 C12 C13 -178.73(18)
C10 C11 C12 C13 2.8(3)
O2 C11 C12 C23 2.5(3)
C10 C11 C12 C23 -176.0(2)
C9 C8 C13 C12 0.1(3)
C7 C8 C13 C12 -179.80(17)
C11 C12 C13 C8 -2.0(3)
C23 C12 C13 C8 176.79(19)
C4 C7 C14 C15 -21.1(3)
C8 C7 C14 C15 107.5(2)
C4 C7 C14 C19 162.95(17)
C8 C7 C14 C19 -68.4(2)
C19 C14 C15 C16 1.0(3)
C7 C14 C15 C16 -174.91(19)
C14 C15 C16 C17 0.1(3)
C15 C16 C17 C18 -0.7(3)
C15 C16 C17 C24 179.2(2)
C16 C17 C18 C19 0.3(3)
C24 C17 C18 C19 -179.6(2)
C17 C18 C19 C14 0.7(3)
C15 C14 C19 C18 -1.4(3)
C7 C14 C19 C18 174.72(18)
C18 C17 C24 O3 2.8(4)
C16 C17 C24 O3 -177.2(2)
C30 C25 C26 C27 -3.5(12)
C25 C26 C27 C28 0.2(13)
C26 C27 C28 C29 1.9(13)
C27 C28 C29 C30 -0.8(12)
C28 C29 C30 C25 -2.5(10)
C26 C25 C30 C29 4.6(10)
